data_1513456
loop_
_publ_author_name
'Viswambharan, Baby'
'Gori, Didier'
'Guillot, R\'egis'
'Kouklovsky, Cyrille'
'Alezra, Val\'erie'

_publ_section_title
;
 Substrate Control in Enantioselective and Diastereoselective Aldol
 Reaction by Memory of Chirality: A Rapid Access to Enantiopure \b-Hydroxy
 Quaternary \a-Amino Acids.
;
_journal_issue 3
_journal_name_full 'Organic letters'
_journal_page_first 788
_journal_page_last 791
_journal_paper_doi 10.1021/ol403523e
_journal_volume 16
_journal_year 2014
_chemical_absolute_configuration ad
_chemical_formula_moiety 'C24 H22 Br N O4'
_chemical_formula_sum 'C24 H22 Br N O4'
_chemical_formula_weight 468.34
_space_group_IT_number 19
_symmetry_cell_setting orthorhombic
_symmetry_Int_Tables_number 19
_symmetry_space_group_name_Hall 'P 2ac 2ab'
_symmetry_space_group_name_H-M 'P 21 21 21'
_atom_sites_solution_hydrogens geom
_atom_sites_solution_primary direct
_atom_sites_solution_secondary difmap
_audit_creation_method SHELXL-97
_cell_angle_alpha 90.00
_cell_angle_beta 90.00
_cell_angle_gamma 90.00
_cell_formula_units_Z 8
_cell_length_a 8.0051(2)
_cell_length_b 17.9833(6)
_cell_length_c 28.7749(10)
_cell_measurement_reflns_used 9967
_cell_measurement_temperature 100(1)
_cell_measurement_theta_max 28.92
_cell_measurement_theta_min 2.41
_cell_volume 4142.4(2)
_computing_cell_refinement 'Bruker SAINT'
_computing_data_collection 'Bruker APEX2'
_computing_data_reduction 'Bruker SAINT'
_computing_structure_refinement 'SHELXL-97 (Sheldrick, 1997)'
_computing_structure_solution 'SHELXS-97 (Sheldrick, 1990)'
_diffrn_ambient_temperature 100(1)
_diffrn_measured_fraction_theta_full 1.000
_diffrn_measured_fraction_theta_max 0.908
_diffrn_measurement_device_type 'Bruker APEX-II CCD'
_diffrn_measurement_method '\f and \w scans'
_diffrn_radiation_monochromator graphite
_diffrn_radiation_probe x-ray
_diffrn_radiation_type MoK\a
_diffrn_radiation_wavelength 0.71073
_diffrn_reflns_av_R_equivalents 0.0501
_diffrn_reflns_av_sigmaI/netI 0.0672
_diffrn_reflns_limit_h_max 10
_diffrn_reflns_limit_h_min -11
_diffrn_reflns_limit_k_max 24
_diffrn_reflns_limit_k_min -24
_diffrn_reflns_limit_l_max 39
_diffrn_reflns_limit_l_min -37
_diffrn_reflns_number 43468
_diffrn_reflns_theta_full 25.00
_diffrn_reflns_theta_max 30.44
_diffrn_reflns_theta_min 1.34
_diffrn_source 'fine-focus sealed tube'
_diffrn_source_type 'kappa X8 APEX II Bruker ICMMO'
_exptl_absorpt_coefficient_mu 2.016
_exptl_absorpt_correction_T_max 0.8717
_exptl_absorpt_correction_T_min 0.7006
_exptl_absorpt_correction_type psi-scan
_exptl_absorpt_process_details SADABS
_exptl_crystal_colour colorless
_exptl_crystal_density_diffrn 1.502
_exptl_crystal_density_method 'not measured'
_exptl_crystal_F_000 1920
_exptl_crystal_size_max 0.19
_exptl_crystal_size_mid 0.17
_exptl_crystal_size_min 0.07
_refine_diff_density_max 0.524
_refine_diff_density_min -0.598
_refine_diff_density_rms 0.065
_refine_ls_abs_structure_details 'Flack H D (1983), Acta Cryst. A39, 876-881'
_refine_ls_abs_structure_Flack 0.011(5)
_refine_ls_extinction_method none
_refine_ls_goodness_of_fit_ref 0.989
_refine_ls_hydrogen_treatment constr
_refine_ls_matrix_type full
_refine_ls_number_parameters 549
_refine_ls_number_reflns 11236
_refine_ls_number_restraints 0
_refine_ls_restrained_S_all 0.989
_refine_ls_R_factor_all 0.0483
_refine_ls_R_factor_gt 0.0353
_refine_ls_shift/su_max 0.003
_refine_ls_shift/su_mean 0.000
_refine_ls_structure_factor_coef Fsqd
_refine_ls_weighting_details 'calc w=1/[\s^2^(Fo^2^)+(0.0235P)^2^+0.0000P] where P=(Fo^2^+2Fc^2^)/3'
_refine_ls_weighting_scheme calc
_refine_ls_wR_factor_gt 0.0728
_refine_ls_wR_factor_ref 0.0758
_reflns_number_gt 9274
_reflns_number_total 11236
_reflns_threshold_expression >2sigma(I)
_cod_data_source_file ol403523e_si_001.cif
_cod_data_source_block 5a
_cod_database_code 1513456

loop_
_symmetry_equiv_pos_as_xyz
'x, y, z'
'-x+1/2, -y, z+1/2'
'-x, y+1/2, -z+1/2'
'x+1/2, -y+1/2, -z'

loop_
_atom_site_label
_atom_site_type_symbol
_atom_site_fract_x
_atom_site_fract_y
_atom_site_fract_z
_atom_site_U_iso_or_equiv
_atom_site_adp_type
_atom_site_occupancy
_atom_site_symmetry_multiplicity
_atom_site_calc_flag
_atom_site_refinement_flags
C1 C 0.1222(3) 0.31438(14) 0.93049(8) 0.0176(5) Uani 1 1 d .
C2 C 0.2072(3) 0.24886(14) 0.93542(8) 0.0198(5) Uani 1 1 d .
H2 H 0.2198 0.2167 0.9104 0.024 Uiso 1 1 calc R
C3 C 0.2736(3) 0.23137(15) 0.97818(9) 0.0208(5) Uani 1 1 d .
H3 H 0.3319 0.1871 0.9820 0.025 Uiso 1 1 calc R
C4 C 0.2541(3) 0.27973(15) 1.01591(9) 0.0201(5) Uani 1 1 d .
H4 H 0.2984 0.2671 1.0447 0.024 Uiso 1 1 calc R
C5 C 0.1685(3) 0.34676(13) 1.01045(8) 0.0155(5) Uani 1 1 d .
C6 C 0.1008(3) 0.36363(13) 0.96657(8) 0.0161(5) Uani 1 1 d .
H6 H 0.0421 0.4077 0.9620 0.019 Uiso 1 1 calc R
C7 C 0.1413(3) 0.39833(14) 1.05165(8) 0.0154(5) Uani 1 1 d .
H7 H 0.1478 0.3674 1.0796 0.018 Uiso 1 1 calc R
C8 C 0.2810(3) 0.45817(13) 1.05613(7) 0.0139(5) Uani 1 1 d .
C9 C 0.4393(3) 0.42009(13) 1.07299(8) 0.0156(5) Uani 1 1 d .
C10 C 0.5208(3) 0.47748(12) 1.00353(7) 0.0151(4) Uani 1 1 d .
C11 C 0.6235(3) 0.54782(14) 1.00539(8) 0.0196(5) Uani 1 1 d .
H11A H 0.5933 0.5760 1.0325 0.029 Uiso 1 1 calc R
H11B H 0.6027 0.5770 0.9780 0.029 Uiso 1 1 calc R
H11C H 0.7400 0.5352 1.0068 0.029 Uiso 1 1 calc R
C12 C 0.5586(3) 0.42904(14) 0.96191(8) 0.0208(5) Uani 1 1 d .
H12A H 0.6704 0.4101 0.9643 0.031 Uiso 1 1 calc R
H12B H 0.5483 0.4579 0.9340 0.031 Uiso 1 1 calc R
H12C H 0.4812 0.3883 0.9609 0.031 Uiso 1 1 calc R
C13 C 0.2381(3) 0.51875(14) 1.09198(8) 0.0185(5) Uani 1 1 d .
H13A H 0.3310 0.5522 1.0951 0.028 Uiso 1 1 calc R
H13B H 0.2150 0.4960 1.1215 0.028 Uiso 1 1 calc R
H13C H 0.1417 0.5459 1.0817 0.028 Uiso 1 1 calc R
C14 C 0.2343(3) 0.53298(13) 0.98570(8) 0.0140(5) Uani 1 1 d .
C15 C 0.2960(3) 0.57057(13) 0.94268(8) 0.0156(5) Uani 1 1 d .
C16 C 0.3029(3) 0.53257(14) 0.90171(8) 0.0183(5) Uani 1 1 d .
H16 H 0.2761 0.4823 0.9012 0.022 Uiso 1 1 calc R
C17 C 0.3499(3) 0.56817(15) 0.86020(8) 0.0235(6) Uani 1 1 d .
H17 H 0.3535 0.5415 0.8325 0.028 Uiso 1 1 calc R
C18 C 0.3902(3) 0.64173(16) 0.86053(8) 0.0257(6) Uani 1 1 d .
H18 H 0.4247 0.6646 0.8332 0.031 Uiso 1 1 calc R
C19 C 0.3804(3) 0.68404(14) 0.90213(8) 0.0196(5) Uani 1 1 d .
C20 C 0.4205(3) 0.76112(15) 0.90315(10) 0.0294(6) Uani 1 1 d .
H20 H 0.4599 0.7843 0.8764 0.035 Uiso 1 1 calc R
C21 C 0.4019(3) 0.80150(16) 0.94308(11) 0.0339(7) Uani 1 1 d .
H21 H 0.4282 0.8519 0.9432 0.041 Uiso 1 1 calc R
C22 C 0.3432(4) 0.76738(15) 0.98383(10) 0.0312(7) Uani 1 1 d .
H22 H 0.3270 0.7957 1.0105 0.037 Uiso 1 1 calc R
C23 C 0.3096(3) 0.69199(15) 0.98452(8) 0.0223(5) Uani 1 1 d .
H23 H 0.2747 0.6695 1.0120 0.027 Uiso 1 1 calc R
C24 C 0.8865(3) 0.68240(14) 0.29619(8) 0.0199(5) Uani 1 1 d .
C25 C 0.7732(3) 0.73529(15) 0.28202(9) 0.0234(6) Uani 1 1 d .
H25 H 0.7378 0.7727 0.3021 0.028 Uiso 1 1 calc R
C26 C 0.7131(3) 0.73105(14) 0.23653(9) 0.0223(5) Uani 1 1 d .
H26 H 0.6372 0.7663 0.2259 0.027 Uiso 1 1 calc R
C27 C 0.7659(3) 0.67465(13) 0.20723(8) 0.0197(5) Uani 1 1 d .
H27 H 0.7249 0.6724 0.1770 0.024 Uiso 1 1 calc R
C28 C 0.8796(3) 0.62119(13) 0.22240(8) 0.0146(5) Uani 1 1 d .
C29 C 0.9396(3) 0.62564(13) 0.26807(8) 0.0165(5) Uani 1 1 d .
H29 H 1.0147 0.5904 0.2792 0.020 Uiso 1 1 calc R
C30 C 0.9336(3) 0.55838(14) 0.19028(8) 0.0163(5) Uani 1 1 d .
H30 H 0.9420 0.5800 0.1591 0.020 Uiso 1 1 calc R
C31 C 0.7982(3) 0.49632(13) 0.18723(7) 0.0137(5) Uani 1 1 d .
C32 C 0.6495(3) 0.52691(13) 0.16053(8) 0.0147(5) Uani 1 1 d .
C33 C 0.5344(3) 0.48665(12) 0.23083(7) 0.0142(4) Uani 1 1 d .
C34 C 0.4664(3) 0.54257(13) 0.26550(7) 0.0169(5) Uani 1 1 d .
H34A H 0.5324 0.5871 0.2644 0.025 Uiso 1 1 calc R
H34B H 0.4713 0.5218 0.2962 0.025 Uiso 1 1 calc R
H34C H 0.3526 0.5541 0.2579 0.025 Uiso 1 1 calc R
C35 C 0.4422(3) 0.41310(14) 0.23128(9) 0.0200(5) Uani 1 1 d .
H35A H 0.3264 0.4214 0.2244 0.030 Uiso 1 1 calc R
H35B H 0.4523 0.3907 0.2614 0.030 Uiso 1 1 calc R
H35C H 0.4895 0.3806 0.2083 0.030 Uiso 1 1 calc R
C36 C 0.8115(3) 0.44637(13) 0.26713(8) 0.0148(5) Uani 1 1 d .
C37 C 0.7304(3) 0.42154(13) 0.31127(8) 0.0136(5) Uani 1 1 d .
C38 C 0.6997(3) 0.47225(14) 0.34585(8) 0.0171(5) Uani 1 1 d .
H38 H 0.7244 0.5222 0.3411 0.020 Uiso 1 1 calc R
C39 C 0.6308(3) 0.44903(15) 0.38867(8) 0.0208(5) Uani 1 1 d .
H39 H 0.6078 0.4838 0.4117 0.025 Uiso 1 1 calc R
C40 C 0.5981(3) 0.37534(16) 0.39613(8) 0.0236(6) Uani 1 1 d .
H40 H 0.5503 0.3607 0.4241 0.028 Uiso 1 1 calc R
C41 C 0.6354(3) 0.32099(14) 0.36222(8) 0.0206(5) Uani 1 1 d .
C42 C 0.6085(3) 0.24400(15) 0.36959(10) 0.0293(6) Uani 1 1 d .
H42 H 0.5598 0.2280 0.3972 0.035 Uiso 1 1 calc R
C43 C 0.6531(3) 0.19319(16) 0.33687(11) 0.0325(7) Uani 1 1 d .
H43 H 0.6367 0.1428 0.3426 0.039 Uiso 1 1 calc R
C44 C 0.7235(3) 0.21585(15) 0.29469(10) 0.0290(7) Uani 1 1 d .
H44 H 0.7536 0.1804 0.2727 0.035 Uiso 1 1 calc R
C45 C 0.7481(3) 0.28929(14) 0.28560(9) 0.0207(5) Uani 1 1 d .
H45 H 0.7933 0.3036 0.2572 0.025 Uiso 1 1 calc R
C46 C 0.7060(3) 0.34409(14) 0.31878(8) 0.0156(5) Uani 1 1 d .
C47 C 0.8586(3) 0.42657(14) 0.16126(8) 0.0189(5) Uani 1 1 d .
H47A H 0.9469 0.4034 0.1786 0.028 Uiso 1 1 calc R
H47B H 0.8991 0.4405 0.1311 0.028 Uiso 1 1 calc R
H47C H 0.7674 0.3923 0.1579 0.028 Uiso 1 1 calc R
C48 C 0.3276(3) 0.64914(13) 0.94406(8) 0.0167(5) Uani 1 1 d .
N1 N 0.3378(2) 0.49060(11) 1.01143(6) 0.0121(4) Uani 1 1 d .
N2 N 0.7198(2) 0.47757(10) 0.23257(6) 0.0114(4) Uani 1 1 d .
O1 O -0.02096(19) 0.43022(9) 1.05112(5) 0.0197(3) Uani 1 1 d .
H1 H -0.0204 0.4677 1.0349 0.030 Uiso 1 1 calc R
O2 O 0.4542(2) 0.38384(9) 1.10758(5) 0.0212(4) Uani 1 1 d .
O3 O 0.56705(18) 0.43313(9) 1.04404(5) 0.0174(4) Uani 1 1 d .
O4 O 0.08406(18) 0.54105(9) 0.99627(5) 0.0170(3) Uani 1 1 d .
O5 O 1.09443(18) 0.53061(10) 0.20118(6) 0.0183(4) Uani 1 1 d .
H5 H 1.0870 0.5002 0.2223 0.027 Uiso 1 1 calc R
O6 O 0.50841(18) 0.51953(8) 0.18537(5) 0.0144(3) Uani 1 1 d .
O7 O 0.65261(19) 0.55411(9) 0.12275(5) 0.0197(4) Uani 1 1 d .
O8 O 0.96494(19) 0.43817(9) 0.26302(5) 0.0180(3) Uani 1 1 d .
Br1 Br 0.02610(3) 0.338177(15) 0.871633(8) 0.02888(7) Uani 1 1 d .
Br2 Br 0.97535(3) 0.689560(16) 0.357651(8) 0.03168(7) Uani 1 1 d .

loop_
_atom_site_aniso_label
_atom_site_aniso_U_11
_atom_site_aniso_U_22
_atom_site_aniso_U_33
_atom_site_aniso_U_23
_atom_site_aniso_U_13
_atom_site_aniso_U_12
C1 0.0172(11) 0.0209(13) 0.0146(10) 0.0032(10) 0.0000(8) -0.0034(10)
C2 0.0188(11) 0.0176(13) 0.0232(13) -0.0040(10) 0.0055(10) -0.0031(11)
C3 0.0147(11) 0.0152(14) 0.0325(14) -0.0017(11) 0.0034(10) 0.0000(10)
C4 0.0156(12) 0.0246(14) 0.0202(13) 0.0024(11) -0.0028(9) -0.0015(11)
C5 0.0125(10) 0.0174(13) 0.0164(11) 0.0000(10) 0.0008(8) -0.0028(10)
C6 0.0154(11) 0.0129(12) 0.0201(11) 0.0010(9) -0.0029(9) -0.0017(10)
C7 0.0141(11) 0.0188(12) 0.0131(10) 0.0009(9) 0.0006(8) -0.0001(10)
C8 0.0122(10) 0.0180(12) 0.0115(10) 0.0009(9) 0.0009(8) 0.0001(10)
C9 0.0172(11) 0.0144(12) 0.0153(11) -0.0044(9) -0.0031(8) 0.0003(9)
C10 0.0112(9) 0.0198(12) 0.0145(10) 0.0017(9) -0.0009(8) 0.0019(10)
C11 0.0126(10) 0.0233(14) 0.0229(12) 0.0031(11) -0.0016(9) -0.0027(10)
C12 0.0176(12) 0.0251(14) 0.0198(11) -0.0003(10) 0.0033(9) 0.0051(10)
C13 0.0162(11) 0.0240(14) 0.0154(12) -0.0018(10) -0.0016(8) 0.0031(11)
C14 0.0141(10) 0.0146(12) 0.0133(11) -0.0072(9) -0.0014(8) -0.0002(10)
C15 0.0098(10) 0.0197(13) 0.0174(11) 0.0015(10) -0.0022(8) 0.0030(10)
C16 0.0148(11) 0.0203(13) 0.0196(12) -0.0021(10) 0.0005(9) 0.0000(10)
C17 0.0212(12) 0.0351(16) 0.0143(12) -0.0012(11) 0.0034(9) 0.0051(11)
C18 0.0150(11) 0.0405(17) 0.0217(13) 0.0132(12) 0.0050(9) 0.0069(11)
C19 0.0115(10) 0.0231(14) 0.0242(12) 0.0071(11) -0.0015(9) 0.0040(10)
C20 0.0221(12) 0.0264(15) 0.0399(16) 0.0168(13) -0.0019(11) -0.0013(12)
C21 0.0311(14) 0.0183(14) 0.0523(19) 0.0104(13) -0.0075(13) -0.0036(12)
C22 0.0371(16) 0.0208(15) 0.0356(16) -0.0059(12) -0.0098(12) 0.0016(13)
C23 0.0204(12) 0.0238(14) 0.0226(12) 0.0004(11) -0.0038(9) 0.0012(11)
C24 0.0188(11) 0.0234(14) 0.0175(11) 0.0001(10) -0.0046(9) -0.0056(11)
C25 0.0239(13) 0.0185(14) 0.0280(14) -0.0046(11) -0.0027(10) 0.0012(11)
C26 0.0205(12) 0.0147(13) 0.0317(14) 0.0009(11) -0.0065(11) 0.0038(11)
C27 0.0206(12) 0.0215(15) 0.0171(11) 0.0045(10) -0.0049(9) -0.0059(11)
C28 0.0106(10) 0.0162(12) 0.0171(11) 0.0053(9) 0.0016(8) -0.0025(9)
C29 0.0142(11) 0.0178(12) 0.0176(11) 0.0027(9) 0.0007(8) -0.0024(10)
C30 0.0127(11) 0.0240(13) 0.0121(10) 0.0039(9) 0.0010(8) -0.0009(10)
C31 0.0167(11) 0.0171(12) 0.0072(10) 0.0015(9) 0.0008(8) 0.0027(10)
C32 0.0160(10) 0.0127(12) 0.0155(11) -0.0038(9) -0.0031(8) -0.0015(10)
C33 0.0109(9) 0.0169(11) 0.0148(10) 0.0020(8) -0.0014(9) 0.0043(10)
C34 0.0164(10) 0.0188(12) 0.0156(10) 0.0010(9) 0.0004(9) 0.0046(11)
C35 0.0137(11) 0.0183(13) 0.0280(12) 0.0027(10) -0.0029(9) -0.0019(10)
C36 0.0159(11) 0.0135(12) 0.0149(11) -0.0028(9) -0.0004(8) -0.0018(10)
C37 0.0114(10) 0.0164(12) 0.0130(11) 0.0025(9) -0.0017(8) 0.0029(10)
C38 0.0162(11) 0.0174(13) 0.0176(12) 0.0000(10) -0.0020(9) 0.0026(10)
C39 0.0173(11) 0.0322(15) 0.0130(11) -0.0027(10) 0.0009(9) 0.0076(11)
C40 0.0162(11) 0.0428(17) 0.0118(11) 0.0095(11) 0.0029(9) 0.0033(12)
C41 0.0108(10) 0.0279(14) 0.0230(12) 0.0105(11) -0.0046(9) 0.0001(10)
C42 0.0218(12) 0.0291(15) 0.0369(15) 0.0166(13) -0.0101(12) -0.0075(12)
C43 0.0242(13) 0.0171(14) 0.0564(19) 0.0132(14) -0.0203(12) -0.0089(12)
C44 0.0201(12) 0.0205(15) 0.0463(18) -0.0064(13) -0.0139(12) 0.0031(12)
C45 0.0139(11) 0.0208(14) 0.0274(13) -0.0007(10) -0.0028(9) 0.0020(10)
C46 0.0075(9) 0.0180(13) 0.0213(12) 0.0024(10) -0.0031(8) 0.0009(10)
C47 0.0196(11) 0.0237(14) 0.0134(11) -0.0039(10) 0.0003(9) 0.0048(11)
C48 0.0081(10) 0.0192(13) 0.0226(12) 0.0003(10) -0.0039(8) 0.0018(9)
N1 0.0113(8) 0.0146(10) 0.0103(9) -0.0009(8) 0.0011(7) 0.0000(8)
N2 0.0089(8) 0.0140(10) 0.0113(9) 0.0004(8) 0.0013(7) -0.0004(8)
O1 0.0145(8) 0.0230(9) 0.0215(8) 0.0009(7) 0.0029(7) 0.0046(8)
O2 0.0220(9) 0.0244(9) 0.0172(8) 0.0028(7) -0.0028(7) 0.0034(8)
O3 0.0126(8) 0.0223(9) 0.0175(8) 0.0034(7) -0.0009(6) 0.0026(7)
O4 0.0126(7) 0.0201(9) 0.0181(8) 0.0005(7) 0.0002(6) 0.0007(7)
O5 0.0103(7) 0.0265(10) 0.0180(9) 0.0034(7) 0.0014(6) 0.0031(7)
O6 0.0093(7) 0.0198(8) 0.0142(7) 0.0018(6) -0.0022(6) 0.0017(7)
O7 0.0224(8) 0.0247(10) 0.0120(8) 0.0029(7) -0.0033(6) -0.0010(7)
O8 0.0114(7) 0.0255(9) 0.0171(7) 0.0041(7) 0.0004(6) 0.0023(8)
Br1 0.03778(14) 0.03042(14) 0.01845(11) -0.00324(10) -0.00883(11) 0.00366(13)
Br2 0.03741(14) 0.03654(15) 0.02108(12) -0.00611(11) -0.00975(11) 0.00369(13)

loop_
_atom_type_symbol
_atom_type_description
_atom_type_scat_dispersion_real
_atom_type_scat_dispersion_imag
_atom_type_scat_source
C C 0.0033 0.0016 'International Tables Vol C Tables 4.2.6.8 and 6.1.1.4'
H H 0.0000 0.0000 'International Tables Vol C Tables 4.2.6.8 and 6.1.1.4'
N N 0.0061 0.0033 'International Tables Vol C Tables 4.2.6.8 and 6.1.1.4'
O O 0.0106 0.0060 'International Tables Vol C Tables 4.2.6.8 and 6.1.1.4'
Br Br -0.2901 2.4595 'International Tables Vol C Tables 4.2.6.8 and 6.1.1.4'

loop_
_geom_angle_atom_site_label_1
_geom_angle_atom_site_label_2
_geom_angle_atom_site_label_3
_geom_angle
C2 C1 C6 122.6(2)
C2 C1 Br1 119.06(18)
C6 C1 Br1 118.36(18)
C1 C2 C3 118.8(2)
C2 C3 C4 120.5(2)
C5 C4 C3 120.3(2)
C4 C5 C6 118.5(2)
C4 C5 C7 120.6(2)
C6 C5 C7 120.9(2)
C1 C6 C5 119.4(2)
O1 C7 C5 111.62(18)
O1 C7 C8 112.26(19)
C5 C7 C8 112.54(18)
N1 C8 C9 101.44(17)
N1 C8 C13 111.79(19)
C9 C8 C13 106.92(18)
N1 C8 C7 114.83(18)
C9 C8 C7 108.28(19)
C13 C8 C7 112.60(18)
O2 C9 O3 122.5(2)
O2 C9 C8 126.5(2)
O3 C9 C8 111.04(18)
O3 C10 N1 102.27(16)
O3 C10 C11 106.92(17)
N1 C10 C11 113.24(18)
O3 C10 C12 105.48(18)
N1 C10 C12 113.97(18)
C11 C10 C12 113.69(19)
O4 C14 N1 121.6(2)
O4 C14 C15 117.9(2)
N1 C14 C15 120.52(18)
C16 C15 C48 120.7(2)
C16 C15 C14 120.2(2)
C48 C15 C14 118.7(2)
C15 C16 C17 121.1(2)
C18 C17 C16 120.0(2)
C17 C18 C19 120.9(2)
C18 C19 C20 121.8(2)
C18 C19 C48 119.6(2)
C20 C19 C48 118.6(2)
C21 C20 C19 120.7(2)
C20 C21 C22 120.4(3)
C23 C22 C21 120.4(3)
C22 C23 C48 120.4(2)
C29 C24 C25 123.0(2)
C29 C24 Br2 118.76(18)
C25 C24 Br2 118.24(19)
C24 C25 C26 117.8(2)
C27 C26 C25 120.4(2)
C26 C27 C28 120.9(2)
C27 C28 C29 118.6(2)
C27 C28 C30 120.5(2)
C29 C28 C30 121.0(2)
C24 C29 C28 119.3(2)
O5 C30 C28 112.67(18)
O5 C30 C31 113.10(19)
C28 C30 C31 111.59(17)
N2 C31 C32 101.24(17)
N2 C31 C47 111.96(19)
C32 C31 C47 107.20(18)
N2 C31 C30 114.00(18)
C32 C31 C30 108.31(18)
C47 C31 C30 113.14(18)
O7 C32 O6 122.9(2)
O7 C32 C31 126.4(2)
O6 C32 C31 110.72(18)
O6 C33 N2 102.54(16)
O6 C33 C35 107.09(17)
N2 C33 C35 112.85(18)
O6 C33 C34 105.73(17)
N2 C33 C34 114.00(17)
C35 C33 C34 113.49(18)
O8 C36 N2 120.9(2)
O8 C36 C37 118.3(2)
N2 C36 C37 120.74(19)
C38 C37 C46 121.1(2)
C38 C37 C36 119.7(2)
C46 C37 C36 118.7(2)
C37 C38 C39 120.4(2)
C40 C39 C38 119.9(2)
C39 C40 C41 121.4(2)
C40 C41 C42 122.7(2)
C40 C41 C46 119.0(2)
C42 C41 C46 118.3(2)
C43 C42 C41 120.9(3)
C42 C43 C44 120.7(3)
C45 C44 C43 120.5(3)
C44 C45 C46 120.8(3)
C45 C46 C37 123.2(2)
C45 C46 C41 118.8(2)
C37 C46 C41 118.0(2)
C23 C48 C19 119.4(2)
C23 C48 C15 123.0(2)
C19 C48 C15 117.5(2)
C14 N1 C8 120.69(18)
C14 N1 C10 127.28(18)
C8 N1 C10 111.63(16)
C36 N2 C31 120.56(17)
C36 N2 C33 127.36(18)
C31 N2 C33 111.43(16)
C9 O3 C10 113.47(16)
C32 O6 C33 113.55(16)

loop_
_geom_bond_atom_site_label_1
_geom_bond_atom_site_label_2
_geom_bond_distance
C1 C2 1.368(3)
C1 C6 1.376(3)
C1 Br1 1.909(2)
C2 C3 1.377(3)
C3 C4 1.400(3)
C4 C5 1.396(3)
C5 C6 1.407(3)
C5 C7 1.521(3)
C7 O1 1.420(3)
C7 C8 1.557(3)
C8 N1 1.484(3)
C8 C9 1.520(3)
C8 C13 1.539(3)
C9 O2 1.196(3)
C9 O3 1.340(3)
C10 O3 1.460(3)
C10 N1 1.501(3)
C10 C11 1.510(3)
C10 C12 1.511(3)
C14 O4 1.249(3)
C14 N1 1.348(3)
C14 C15 1.494(3)
C15 C16 1.364(3)
C15 C48 1.436(3)
C16 C17 1.407(3)
C17 C18 1.362(4)
C18 C19 1.420(3)
C19 C20 1.423(4)
C19 C48 1.424(3)
C20 C21 1.367(4)
C21 C22 1.404(4)
C22 C23 1.382(4)
C23 C48 1.403(3)
C24 C29 1.370(3)
C24 C25 1.376(3)
C24 Br2 1.911(2)
C25 C26 1.397(3)
C26 C27 1.385(3)
C27 C28 1.394(3)
C28 C29 1.401(3)
C28 C30 1.522(3)
C30 O5 1.416(3)
C30 C31 1.558(3)
C31 N2 1.487(3)
C31 C32 1.520(3)
C31 C47 1.538(3)
C32 O7 1.192(3)
C32 O6 1.343(3)
C33 O6 1.451(2)
C33 N2 1.494(3)
C33 C35 1.515(3)
C33 C34 1.517(3)
C36 O8 1.243(3)
C36 N2 1.357(3)
C36 C37 1.495(3)
C37 C38 1.372(3)
C37 C46 1.423(3)
C38 C39 1.413(3)
C39 C40 1.368(4)
C40 C41 1.413(4)
C41 C42 1.417(4)
C41 C46 1.433(3)
C42 C43 1.360(4)
C43 C44 1.399(4)
C44 C45 1.361(4)
C45 C46 1.413(3)
